data_4348177
loop_
_publ_author_name
'Hu, Junyi'
'Zhan, Lijie'
'Zhang, Guanyun'
'Zhang, Qun'
'Du, Lin'
'Tung, Chen-Ho'
'Wang, Yifeng'

_publ_section_title
;
 Effects of Substitutional Dopants on the Photoresponse of a
 Polyoxotitanate Cluster.
;
_journal_issue 17
_journal_name_full 'Inorganic chemistry'
_journal_page_first 8493
_journal_page_last 8501
_journal_paper_doi 10.1021/acs.inorgchem.6b01071
_journal_volume 55
_journal_year 2016
_chemical_formula_moiety 'C51 H119 Co I O31 Ti11'
_chemical_formula_sum 'C51 H119 Co I O31 Ti11'
_chemical_formula_weight 1941.18
_space_group_crystal_system monoclinic
_space_group_IT_number 7
_space_group_name_Hall 'P -2yac'
_space_group_name_H-M_alt 'P 1 n 1'
_atom_sites_solution_hydrogens geom
_atom_sites_solution_primary direct
_audit_creation_date 2016-01-27
_audit_creation_method
;
Olex2 1.2
(compiled 2015.01.26 svn.r3150 for OlexSys, GUI svn.r4998)
;
_cell_angle_alpha 90
_cell_angle_beta 90
_cell_angle_gamma 90
_cell_formula_units_Z 2
_cell_length_a 15.0662(4)
_cell_length_b 13.9583(4)
_cell_length_c 20.9181(5)
_cell_measurement_reflns_used 3697
_cell_measurement_temperature 296(2)
_cell_measurement_theta_max 22.13
_cell_measurement_theta_min 2.78
_cell_volume 4399.0(2)
_computing_molecular_graphics 'Olex2 (Dolomanov et al., 2009)'
_computing_publication_material 'Olex2 (Dolomanov et al., 2009)'
_computing_structure_refinement 'ShelXL (Sheldrick, 2008)'
_computing_structure_solution 'ShelXS (Sheldrick, 2008)'
_diffrn_ambient_temperature 296.15
_diffrn_measured_fraction_theta_full 0.803
_diffrn_measured_fraction_theta_max 0.821
_diffrn_measurement_device_type 'CCD area detector'
_diffrn_measurement_method 'phi and omega scans'
_diffrn_radiation_monochromator graphite
_diffrn_radiation_type MoK\a
_diffrn_radiation_wavelength 0.71073
_diffrn_reflns_av_R_equivalents 0.0611
_diffrn_reflns_av_unetI/netI 0.2347
_diffrn_reflns_Laue_measured_fraction_full 0.803
_diffrn_reflns_Laue_measured_fraction_max 0.821
_diffrn_reflns_limit_h_max 19
_diffrn_reflns_limit_h_min -19
_diffrn_reflns_limit_k_max 18
_diffrn_reflns_limit_k_min -10
_diffrn_reflns_limit_l_max 25
_diffrn_reflns_limit_l_min -27
_diffrn_reflns_number 19606
_diffrn_reflns_point_group_measured_fraction_full 0.649
_diffrn_reflns_point_group_measured_fraction_max 0.653
_diffrn_reflns_theta_full 26.000
_diffrn_reflns_theta_max 27.496
_diffrn_reflns_theta_min 2.784
_exptl_absorpt_coefficient_mu 1.540
_exptl_absorpt_correction_type none
_exptl_crystal_colour green
_exptl_crystal_colour_primary green
_exptl_crystal_density_diffrn 1.466
_exptl_crystal_description block
_exptl_crystal_F_000 1990
_refine_diff_density_max 0.916
_refine_diff_density_min -0.496
_refine_diff_density_rms 0.101
_refine_ls_abs_structure_details
;
 Flack x determined using 1707 quotients [(I+)-(I-)]/[(I+)+(I-)]
 (Parsons, Flack and Wagner, Acta Cryst. B69 (2013) 249-259).
;
_refine_ls_abs_structure_Flack 0.07(2)
_refine_ls_extinction_method none
_refine_ls_goodness_of_fit_ref 0.841
_refine_ls_hydrogen_treatment constr
_refine_ls_matrix_type full
_refine_ls_number_parameters 736
_refine_ls_number_reflns 13182
_refine_ls_number_restraints 26
_refine_ls_restrained_S_all 0.844
_refine_ls_R_factor_all 0.1247
_refine_ls_R_factor_gt 0.0635
_refine_ls_shift/su_max 0.000
_refine_ls_shift/su_mean 0.000
_refine_ls_structure_factor_coef Fsqd
_refine_ls_weighting_details 'w=1/[\s^2^(Fo^2^)+(0.0276P)^2^] where P=(Fo^2^+2Fc^2^)/3'
_refine_ls_weighting_scheme calc
_refine_ls_wR_factor_gt 0.1305
_refine_ls_wR_factor_ref 0.1486
_reflns_Friedel_coverage 0.589
_reflns_Friedel_fraction_full 0.495
_reflns_Friedel_fraction_max 0.484
_reflns_number_gt 6605
_reflns_number_total 13182
_reflns_threshold_expression 'I > 2\s(I)'
_cod_data_source_file ic6b01071_si_002.cif
_cod_data_source_block {Ti11CoI}
_cod_database_code 4348177
_shelxl_version_number 2014-3
_shelx_space_group_comment
;
The symmetry employed for this shelxl refinement is uniquely defined
by the following loop, which should always be used as a source of
symmetry information in preference to the above space-group names.
They are only intended as comments.
;
_olex2_refinement_description
;
1. Fixed Uiso
 At 1.2 times of:
  All C(H) groups
 At 1.5 times of:
  All C(H,H,H) groups
2. Restrained distances
 C13-C15
 1.5 with sigma of 0.02
 C40-C41
 1.5 with sigma of 0.02
 C47-C46
 1.5 with sigma of 0.02
 C19-C20
 1.5 with sigma of 0.02
 C19-C21
 1.5 with sigma of 0.02
 C14-C13
 1.5 with sigma of 0.02
 C36-C34
 1.5 with sigma of 0.02
 C29-C28
 1.5 with sigma of 0.02
 C44-C43
 1.5 with sigma of 0.02
 C18-C16
 1.5 with sigma of 0.02
 C37-C39
 1.5 with sigma of 0.02
 C25-C26
 1.5 with sigma of 0.02
3. Uiso/Uaniso restraints and constraints
Uanis(C36) \\sim Ueq: with sigma of 0.01 and sigma for terminal atoms of 0.02
Uanis(C29) \\sim Ueq: with sigma of 0.01 and sigma for terminal atoms of 0.02
4.a Ternary CH refined with riding coordinates:
 C1(H1), C4(H4), C7(H7), C10(H10), C13(H13), C16(H16), C19(H19), C22(H22),
 C25(H25), C28(H28), C31(H31), C34(H34), C37(H37), C40(H40), C43(H43), C46(H46),
  C49(H49)
4.b Me refined with riding coordinates:
 C2(H2A,H2B,H2C), C3(H3A,H3B,H3C), C5(H5A,H5B,H5C), C6(H6A,H6B,H6C), C8(H8A,
 H8B,H8C), C9(H9A,H9B,H9C), C11(H11A,H11B,H11C), C12(H12A,H12B,H12C), C14(H14A,
 H14B,H14C), C15(H15A,H15B,H15C), C17(H17A,H17B,H17C), C18(H18A,H18B,H18C),
 C20(H20A,H20B,H20C), C21(H21A,H21B,H21C), C23(H23A,H23B,H23C), C24(H24A,H24B,
 H24C), C26(H26A,H26B,H26C), C27(H27A,H27B,H27C), C29(H29A,H29B,H29C), C30(H30A,
 H30B,H30C), C32(H32A,H32B,H32C), C33(H33A,H33B,H33C), C35(H35A,H35B,H35C),
 C36(H36A,H36B,H36C), C38(H38A,H38B,H38C), C39(H39A,H39B,H39C), C41(H41A,H41B,
 H41C), C42(H42A,H42B,H42C), C44(H44A,H44B,H44C), C45(H45A,H45B,H45C), C47(H47A,
 H47B,H47C), C48(H48A,H48B,H48C), C50(H50A,H50B,H50C), C51(H51A,H51B,H51C)
;
_olex2_submission_special_instructions 'No special instructions were received'

loop_
_space_group_symop_operation_xyz
'x, y, z'
'x+1/2, -y, z+1/2'

loop_
_atom_site_label
_atom_site_type_symbol
_atom_site_fract_x
_atom_site_fract_y
_atom_site_fract_z
_atom_site_U_iso_or_equiv
_atom_site_adp_type
_atom_site_occupancy
_atom_site_site_symmetry_order
_atom_site_calc_flag
_atom_site_refinement_flags_posn
_atom_site_refinement_flags_adp
C1 C -0.3426(13) -0.6523(11) -0.2565(8) 0.039(5) Uani 1 1 d . .
H1 H -0.2815 -0.6630 -0.2708 0.047 Uiso 1 1 calc R .
C2 C -0.3741(16) -0.7339(12) -0.2190(9) 0.080(8) Uani 1 1 d . .
H2A H -0.3697 -0.7912 -0.2442 0.120 Uiso 1 1 calc R .
H2B H -0.3384 -0.7404 -0.1812 0.120 Uiso 1 1 calc R .
H2C H -0.4349 -0.7236 -0.2070 0.120 Uiso 1 1 calc R .
C3 C -0.4036(19) -0.6388(14) -0.3132(9) 0.080(9) Uani 1 1 d . .
H3A H -0.4022 -0.6952 -0.3394 0.121 Uiso 1 1 calc R .
H3B H -0.4631 -0.6280 -0.2984 0.121 Uiso 1 1 calc R .
H3C H -0.3842 -0.5846 -0.3378 0.121 Uiso 1 1 calc R .
C4 C -0.2581(12) -0.5435(12) -0.0755(8) 0.039(4) Uani 1 1 d . .
H4 H -0.2331 -0.5225 -0.0346 0.047 Uiso 1 1 calc R .
C5 C -0.3488(13) -0.5836(12) -0.0620(9) 0.044(5) Uani 1 1 d . .
H5A H -0.3435 -0.6387 -0.0347 0.067 Uiso 1 1 calc R .
H5B H -0.3843 -0.5358 -0.0411 0.067 Uiso 1 1 calc R .
H5C H -0.3765 -0.6020 -0.1014 0.067 Uiso 1 1 calc R .
C6 C -0.1887(16) -0.6137(13) -0.1069(9) 0.058(6) Uani 1 1 d . .
H6A H -0.1834 -0.6703 -0.0811 0.087 Uiso 1 1 calc R .
H6B H -0.2084 -0.6310 -0.1490 0.087 Uiso 1 1 calc R .
H6C H -0.1321 -0.5825 -0.1097 0.087 Uiso 1 1 calc R .
C7 C -0.1182(11) -0.3596(11) 0.0266(8) 0.032(4) Uiso 1 1 d . .
H7 H -0.0660 -0.3881 0.0061 0.038 Uiso 1 1 calc R .
C8 C -0.0934(18) -0.2632(14) 0.0527(11) 0.091(9) Uani 1 1 d . .
H8A H -0.0477 -0.2705 0.0843 0.137 Uiso 1 1 calc R .
H8B H -0.0722 -0.2233 0.0187 0.137 Uiso 1 1 calc R .
H8C H -0.1446 -0.2340 0.0720 0.137 Uiso 1 1 calc R .
C9 C -0.1420(15) -0.4173(15) 0.0834(9) 0.071(7) Uani 1 1 d . .
H9A H -0.0920 -0.4211 0.1117 0.106 Uiso 1 1 calc R .
H9B H -0.1909 -0.3877 0.1052 0.106 Uiso 1 1 calc R .
H9C H -0.1587 -0.4807 0.0701 0.106 Uiso 1 1 calc R .
C10 C -0.3831(12) -0.2449(11) -0.0231(9) 0.036(4) Uiso 1 1 d . .
H10 H -0.4429 -0.2227 -0.0341 0.043 Uiso 1 1 calc R .
C11 C -0.3297(13) -0.1584(11) 0.0029(9) 0.045(5) Uiso 1 1 d . .
H11A H -0.3268 -0.1094 -0.0292 0.067 Uiso 1 1 calc R .
H11B H -0.3585 -0.1336 0.0403 0.067 Uiso 1 1 calc R .
H11C H -0.2707 -0.1788 0.0137 0.067 Uiso 1 1 calc R .
C12 C -0.3911(15) -0.3217(16) 0.0212(10) 0.069(7) Uani 1 1 d . .
H12A H -0.4204 -0.2994 0.0591 0.103 Uiso 1 1 calc R .
H12B H -0.4252 -0.3724 0.0023 0.103 Uiso 1 1 calc R .
H12C H -0.3331 -0.3451 0.0320 0.103 Uiso 1 1 calc R .
C13 C -0.5563(15) -0.1472(15) -0.1182(12) 0.077(7) Uiso 1 1 d D .
H13 H -0.5732 -0.1765 -0.0774 0.092 Uiso 1 1 calc R .
C14 C -0.5205(14) -0.0438(14) -0.1048(10) 0.069(6) Uiso 1 1 d D .
H14A H -0.5665 -0.0060 -0.0856 0.104 Uiso 1 1 calc R .
H14B H -0.4706 -0.0473 -0.0764 0.104 Uiso 1 1 calc R .
H14C H -0.5025 -0.0147 -0.1443 0.104 Uiso 1 1 calc R .
C15 C -0.6342(17) -0.1444(19) -0.1596(12) 0.100(9) Uiso 1 1 d D .
H15A H -0.6794 -0.1057 -0.1401 0.150 Uiso 1 1 calc R .
H15B H -0.6182 -0.1173 -0.2002 0.150 Uiso 1 1 calc R .
H15C H -0.6562 -0.2082 -0.1658 0.150 Uiso 1 1 calc R .
C16 C -0.5110(12) -0.4328(13) -0.1881(8) 0.044(5) Uiso 1 1 d D .
H16 H -0.4994 -0.5013 -0.1939 0.052 Uiso 1 1 calc R .
C17 C -0.5543(14) -0.4008(17) -0.2502(10) 0.071(7) Uani 1 1 d . .
H17A H -0.6122 -0.4292 -0.2536 0.107 Uiso 1 1 calc R .
H17B H -0.5599 -0.3323 -0.2504 0.107 Uiso 1 1 calc R .
H17C H -0.5184 -0.4207 -0.2857 0.107 Uiso 1 1 calc R .
C18 C -0.5576(11) -0.4251(13) -0.1223(9) 0.045(5) Uani 1 1 d D .
H18A H -0.6153 -0.4540 -0.1248 0.067 Uiso 1 1 calc R .
H18B H -0.5228 -0.4577 -0.0906 0.067 Uiso 1 1 calc R .
H18C H -0.5636 -0.3589 -0.1107 0.067 Uiso 1 1 calc R .
C19 C 0.1162(18) -0.2142(17) -0.0762(12) 0.085(7) Uiso 1 1 d D .
H19 H 0.1497 -0.1662 -0.1004 0.102 Uiso 1 1 calc R .
C20 C 0.138(3) -0.200(3) -0.0108(15) 0.169(16) Uiso 1 1 d D .
H20A H 0.2009 -0.2089 -0.0050 0.253 Uiso 1 1 calc R .
H20B H 0.1221 -0.1362 0.0018 0.253 Uiso 1 1 calc R .
H20C H 0.1065 -0.2455 0.0150 0.253 Uiso 1 1 calc R .
C21 C 0.152(2) -0.3110(19) -0.0957(16) 0.142(12) Uiso 1 1 d D .
H21A H 0.2133 -0.3160 -0.0826 0.212 Uiso 1 1 calc R .
H21B H 0.1184 -0.3607 -0.0756 0.212 Uiso 1 1 calc R .
H21C H 0.1487 -0.3176 -0.1413 0.212 Uiso 1 1 calc R .
C22 C -0.1752(15) 0.0769(13) -0.0540(9) 0.059(6) Uani 1 1 d . .
H22 H -0.1398 0.1288 -0.0728 0.071 Uiso 1 1 calc R .
C23 C -0.2552(15) 0.1204(16) -0.0256(12) 0.075(7) Uiso 1 1 d . .
H23A H -0.2383 0.1613 0.0092 0.112 Uiso 1 1 calc R .
H23B H -0.2857 0.1575 -0.0574 0.112 Uiso 1 1 calc R .
H23C H -0.2937 0.0708 -0.0101 0.112 Uiso 1 1 calc R .
C24 C -0.1146(18) 0.0203(18) -0.0097(12) 0.097(8) Uiso 1 1 d . .
H24A H -0.0651 -0.0043 -0.0336 0.146 Uiso 1 1 calc R .
H24B H -0.0933 0.0614 0.0238 0.146 Uiso 1 1 calc R .
H24C H -0.1471 -0.0320 0.0087 0.146 Uiso 1 1 calc R .
C25 C -0.4980(14) 0.0055(13) -0.3082(10) 0.065(6) Uani 1 1 d D .
H25 H -0.5352 0.0253 -0.2721 0.078 Uiso 1 1 calc R .
C26 C -0.4943(19) 0.0888(17) -0.3475(17) 0.150(16) Uani 1 1 d D .
H26A H -0.5516 0.1003 -0.3660 0.226 Uiso 1 1 calc R .
H26B H -0.4773 0.1430 -0.3220 0.226 Uiso 1 1 calc R .
H26C H -0.4515 0.0793 -0.3809 0.226 Uiso 1 1 calc R .
C27 C -0.5445(13) -0.0788(17) -0.3340(12) 0.090(8) Uani 1 1 d . .
H27A H -0.5999 -0.0591 -0.3525 0.135 Uiso 1 1 calc R .
H27B H -0.5084 -0.1085 -0.3663 0.135 Uiso 1 1 calc R .
H27C H -0.5555 -0.1237 -0.3002 0.135 Uiso 1 1 calc R .
C28 C -0.4736(14) -0.3599(15) -0.4395(10) 0.063(6) Uiso 1 1 d D .
H28 H -0.5019 -0.4047 -0.4097 0.075 Uiso 1 1 calc R .
C29 C -0.4054(18) -0.4265(18) -0.4707(13) 0.127(11) Uani 1 1 d D U
H29A H -0.3625 -0.4461 -0.4394 0.190 Uiso 1 1 calc R .
H29B H -0.4351 -0.4819 -0.4876 0.190 Uiso 1 1 calc R .
H29C H -0.3759 -0.3932 -0.5048 0.190 Uiso 1 1 calc R .
C30 C -0.548(2) -0.312(2) -0.4626(16) 0.137(13) Uiso 1 1 d . .
H30A H -0.5791 -0.3527 -0.4921 0.206 Uiso 1 1 calc R .
H30B H -0.5865 -0.2961 -0.4276 0.206 Uiso 1 1 calc R .
H30C H -0.5299 -0.2545 -0.4840 0.206 Uiso 1 1 calc R .
C31 C -0.1546(19) -0.6052(19) -0.4041(14) 0.096(8) Uiso 1 1 d . .
H31 H -0.2035 -0.6480 -0.3922 0.115 Uiso 1 1 calc R .
C32 C -0.0888(15) -0.6438(14) -0.3620(10) 0.072(7) Uani 1 1 d . .
H32A H -0.1008 -0.6231 -0.3191 0.108 Uiso 1 1 calc R .
H32B H -0.0904 -0.7125 -0.3638 0.108 Uiso 1 1 calc R .
H32C H -0.0312 -0.6216 -0.3748 0.108 Uiso 1 1 calc R .
C33 C -0.1566(19) -0.6215(14) -0.4698(10) 0.082(8) Uani 1 1 d . .
H33A H -0.1293 -0.6821 -0.4790 0.123 Uiso 1 1 calc R .
H33B H -0.2170 -0.6222 -0.4843 0.123 Uiso 1 1 calc R .
H33C H -0.1247 -0.5715 -0.4913 0.123 Uiso 1 1 calc R .
C34 C -0.0365(13) 0.1450(11) -0.2350(9) 0.043(5) Uani 1 1 d D .
H34 H 0.0014 0.1818 -0.2641 0.052 Uiso 1 1 calc R .
C35 C -0.1111(12) 0.2038(12) -0.2193(9) 0.047(4) Uiso 1 1 d . .
H35A H -0.0909 0.2610 -0.1984 0.071 Uiso 1 1 calc R .
H35B H -0.1422 0.2206 -0.2577 0.071 Uiso 1 1 calc R .
H35C H -0.1502 0.1692 -0.1914 0.071 Uiso 1 1 calc R .
C36 C 0.0189(17) 0.1228(16) -0.1745(11) 0.091(9) Uani 1 1 d D U
H36A H 0.0339 0.1816 -0.1533 0.137 Uiso 1 1 calc R .
H36B H -0.0152 0.0831 -0.1461 0.137 Uiso 1 1 calc R .
H36C H 0.0722 0.0898 -0.1865 0.137 Uiso 1 1 calc R .
C37 C -0.1549(12) 0.0376(12) -0.4089(9) 0.048(5) Uani 1 1 d D .
H37 H -0.1794 0.0153 -0.4497 0.058 Uiso 1 1 calc R .
C38 C -0.2241(16) 0.0987(12) -0.3774(10) 0.058(6) Uani 1 1 d . .
H38A H -0.2341 0.1550 -0.4027 0.088 Uiso 1 1 calc R .
H38B H -0.2784 0.0631 -0.3738 0.088 Uiso 1 1 calc R .
H38C H -0.2041 0.1170 -0.3356 0.088 Uiso 1 1 calc R .
C39 C -0.0653(12) 0.0871(13) -0.4234(10) 0.056(6) Uani 1 1 d D .
H39A H -0.0753 0.1418 -0.4503 0.084 Uiso 1 1 calc R .
H39B H -0.0383 0.1074 -0.3841 0.084 Uiso 1 1 calc R .
H39C H -0.0266 0.0428 -0.4449 0.084 Uiso 1 1 calc R .
C40 C -0.2785(15) -0.1496(16) -0.5156(11) 0.061(6) Uiso 1 1 d D .
H40 H -0.2934 -0.2126 -0.5333 0.073 Uiso 1 1 calc R .
C41 C -0.241(3) -0.088(3) -0.5638(18) 0.24(3) Uiso 1 1 d D .
H41A H -0.2827 -0.0816 -0.5985 0.367 Uiso 1 1 calc R .
H41B H -0.2299 -0.0259 -0.5457 0.367 Uiso 1 1 calc R .
H41C H -0.1870 -0.1149 -0.5793 0.367 Uiso 1 1 calc R .
C42 C -0.3621(16) -0.0924(16) -0.4994(10) 0.080(7) Uani 1 1 d . .
H42A H -0.4005 -0.0905 -0.5360 0.120 Uiso 1 1 calc R .
H42B H -0.3925 -0.1225 -0.4644 0.120 Uiso 1 1 calc R .
H42C H -0.3458 -0.0283 -0.4876 0.120 Uiso 1 1 calc R .
C43 C -0.0183(13) -0.2640(11) -0.4657(9) 0.042(5) Uiso 1 1 d D .
H43 H 0.0404 -0.2894 -0.4548 0.050 Uiso 1 1 calc R .
C44 C -0.0031(14) -0.1750(11) -0.5106(8) 0.047(5) Uani 1 1 d D .
H44A H 0.0237 -0.1958 -0.5499 0.071 Uiso 1 1 calc R .
H44B H -0.0591 -0.1450 -0.5196 0.071 Uiso 1 1 calc R .
H44C H 0.0353 -0.1299 -0.4897 0.071 Uiso 1 1 calc R .
C45 C -0.0726(16) -0.3486(15) -0.4971(11) 0.071(7) Uiso 1 1 d . .
H45A H -0.0442 -0.3681 -0.5361 0.107 Uiso 1 1 calc R .
H45B H -0.0748 -0.4019 -0.4681 0.107 Uiso 1 1 calc R .
H45C H -0.1319 -0.3274 -0.5063 0.107 Uiso 1 1 calc R .
C46 C 0.1590(12) -0.3677(13) -0.3405(10) 0.051(5) Uiso 1 1 d D .
H46 H 0.1713 -0.3840 -0.2958 0.061 Uiso 1 1 calc R .
C47 C 0.2383(19) -0.324(2) -0.3657(16) 0.148(13) Uiso 1 1 d D .
H47A H 0.2854 -0.3704 -0.3664 0.222 Uiso 1 1 calc R .
H47B H 0.2273 -0.3018 -0.4084 0.222 Uiso 1 1 calc R .
H47C H 0.2551 -0.2709 -0.3392 0.222 Uiso 1 1 calc R .
C48 C 0.1268(13) -0.4552(13) -0.3715(9) 0.052(5) Uiso 1 1 d . .
H48A H 0.1732 -0.5024 -0.3718 0.078 Uiso 1 1 calc R .
H48B H 0.0767 -0.4797 -0.3483 0.078 Uiso 1 1 calc R .
H48C H 0.1094 -0.4410 -0.4146 0.078 Uiso 1 1 calc R .
C49 C 0.1004(10) -0.0650(11) -0.3021(8) 0.029(4) Uiso 1 1 d . .
H49 H 0.0885 0.0029 -0.2936 0.035 Uiso 1 1 calc R .
C50 C 0.1553(13) -0.1040(13) -0.2502(10) 0.055(6) Uani 1 1 d . .
H50A H 0.2107 -0.0700 -0.2485 0.083 Uiso 1 1 calc R .
H50B H 0.1247 -0.0966 -0.2102 0.083 Uiso 1 1 calc R .
H50C H 0.1664 -0.1707 -0.2579 0.083 Uiso 1 1 calc R .
C51 C 0.1447(14) -0.0740(12) -0.3644(11) 0.057(6) Uani 1 1 d . .
H51A H 0.2002 -0.0402 -0.3634 0.086 Uiso 1 1 calc R .
H51B H 0.1554 -0.1404 -0.3735 0.086 Uiso 1 1 calc R .
H51C H 0.1075 -0.0473 -0.3971 0.086 Uiso 1 1 calc R .
Co1 Co -0.06844(15) -0.41933(15) -0.21713(11) 0.0294(6) Uani 1 1 d . .
I1 I 0.05028(9) -0.54786(8) -0.19097(7) 0.0543(4) Uani 1 1 d . .
O1 O -0.2728(6) -0.3159(6) -0.1850(5) 0.018(2) Uani 1 1 d . .
O2 O -0.1308(7) -0.1906(6) -0.3021(5) 0.020(2) Uani 1 1 d . .
O3 O -0.3481(8) -0.5706(7) -0.2222(5) 0.036(3) Uani 1 1 d . .
O4 O -0.2628(7) -0.4604(7) -0.1164(5) 0.027(2) Uani 1 1 d . .
O5 O -0.1855(8) -0.3475(7) -0.0197(5) 0.038(3) Uani 1 1 d . .
O6 O -0.3395(7) -0.2745(7) -0.0810(5) 0.025(3) Uani 1 1 d . .
O7 O -0.4891(7) -0.2042(7) -0.1468(6) 0.034(3) Uani 1 1 d . .
O8 O -0.4228(7) -0.3884(7) -0.1839(6) 0.033(3) Uani 1 1 d . .
O9 O -0.1869(7) -0.4729(7) -0.2423(5) 0.031(3) Uani 1 1 d . .
O10 O -0.1046(7) -0.3517(7) -0.1360(5) 0.026(3) Uani 1 1 d . .
O11 O -0.1726(7) -0.1943(7) -0.1094(5) 0.028(3) Uani 1 1 d . .
O12 O -0.3217(7) -0.1294(6) -0.1739(5) 0.022(2) Uani 1 1 d . .
O13 O -0.3937(7) -0.2253(7) -0.2626(5) 0.026(3) Uani 1 1 d . .
O14 O -0.3174(7) -0.4011(7) -0.2982(5) 0.028(3) Uani 1 1 d . .
O15 O 0.0304(7) -0.2048(7) -0.0940(5) 0.032(3) Uani 1 1 d . .
O16 O -0.2064(7) 0.0155(7) -0.1069(5) 0.032(3) Uani 1 1 d . .
O17 O -0.4160(6) -0.0146(7) -0.2799(5) 0.031(2) Uani 1 1 d . .
O18 O -0.4257(9) -0.3010(8) -0.3953(6) 0.045(3) Uani 1 1 d . .
O19 O -0.1927(8) -0.5177(7) -0.3817(5) 0.036(3) Uani 1 1 d . .
O20 O -0.0848(7) -0.1025(6) -0.1907(5) 0.020(2) Uani 1 1 d . .
O21 O -0.2217(7) -0.0406(7) -0.2468(4) 0.025(2) Uani 1 1 d . .
O22 O -0.2974(7) -0.1517(7) -0.3436(5) 0.022(2) Uani 1 1 d . .
O23 O -0.2305(7) -0.3101(6) -0.3773(5) 0.020(2) Uani 1 1 d . .
O24 O -0.0792(7) -0.3781(7) -0.3112(5) 0.028(3) Uani 1 1 d . .
O25 O -0.0014(7) -0.2744(7) -0.2259(5) 0.030(3) Uani 1 1 d . .
O26 O -0.0586(7) 0.0589(7) -0.2660(5) 0.027(3) Uani 1 1 d . .
O27 O -0.1434(7) -0.0453(7) -0.3685(4) 0.024(2) Uani 1 1 d . .
O28 O -0.2191(7) -0.1573(7) -0.4674(5) 0.027(3) Uani 1 1 d . .
O29 O -0.0600(7) -0.2312(7) -0.4049(5) 0.029(3) Uani 1 1 d . .
O30 O 0.0921(7) -0.2998(7) -0.3400(5) 0.028(3) Uani 1 1 d . .
O31 O 0.0187(6) -0.1152(7) -0.3044(5) 0.022(2) Uani 1 1 d . .
Ti1 Ti -0.30114(17) -0.4497(2) -0.20794(13) 0.0250(7) Uani 1 1 d . .
Ti2 Ti -0.21564(18) -0.32677(19) -0.09951(14) 0.0212(7) Uani 1 1 d . .
Ti3 Ti -0.38629(18) -0.25529(19) -0.16859(14) 0.0246(7) Uani 1 1 d . .
Ti4 Ti -0.05419(19) -0.2253(2) -0.15121(14) 0.0244(7) Uani 1 1 d . .
Ti5 Ti -0.20523(18) -0.08545(18) -0.15732(13) 0.0198(6) Uani 1 1 d . .
Ti6 Ti -0.33274(18) -0.10105(18) -0.26565(13) 0.0215(6) Uani 1 1 d . .
Ti7 Ti -0.34384(17) -0.28404(19) -0.33707(13) 0.0222(7) Uani 1 1 d . .
Ti8 Ti -0.19327(18) -0.42161(18) -0.32757(14) 0.0245(7) Uani 1 1 d . .
Ti9 Ti -0.01486(19) -0.25711(19) -0.31351(14) 0.0247(7) Uani 1 1 d . .
Ti10 Ti -0.09795(17) -0.05859(19) -0.27892(13) 0.0203(6) Uani 1 1 d . .
Ti11 Ti -0.18014(19) -0.18041(19) -0.38823(14) 0.0232(7) Uani 1 1 d . .

loop_
_atom_site_aniso_label
_atom_site_aniso_U_11
_atom_site_aniso_U_22
_atom_site_aniso_U_33
_atom_site_aniso_U_23
_atom_site_aniso_U_13
_atom_site_aniso_U_12
C1 0.052(12) 0.031(9) 0.034(11) -0.007(8) -0.011(9) -0.008(8)
C2 0.12(2) 0.038(10) 0.077(17) 0.019(10) -0.058(15) -0.041(12)
C3 0.16(3) 0.044(11) 0.039(14) 0.007(9) -0.032(15) -0.053(14)
C4 0.055(12) 0.029(8) 0.033(11) 0.013(8) -0.002(9) 0.000(8)
C5 0.059(13) 0.038(10) 0.036(12) 0.024(8) 0.014(10) -0.006(9)
C6 0.095(18) 0.046(11) 0.033(13) 0.002(9) -0.009(12) 0.017(11)
C8 0.15(3) 0.049(13) 0.076(18) -0.005(12) -0.033(18) -0.003(14)
C9 0.069(15) 0.109(18) 0.033(12) 0.036(11) -0.019(11) -0.021(13)
C12 0.054(14) 0.111(19) 0.042(15) -0.005(13) 0.017(11) -0.045(13)
C17 0.042(13) 0.13(2) 0.044(14) 0.028(12) -0.024(11) -0.036(12)
C18 0.025(10) 0.054(11) 0.055(14) -0.001(10) 0.016(9) -0.007(8)
C22 0.079(15) 0.048(11) 0.051(13) 0.016(9) -0.012(12) -0.019(10)
C25 0.065(14) 0.050(12) 0.081(17) -0.006(11) -0.019(13) 0.023(10)
C26 0.11(2) 0.060(17) 0.29(5) 0.05(2) -0.07(3) 0.012(15)
C27 0.037(12) 0.12(2) 0.12(2) -0.033(16) -0.031(14) -0.013(12)
C29 0.15(2) 0.126(18) 0.104(18) -0.062(15) -0.039(16) -0.011(16)
C32 0.074(15) 0.060(13) 0.083(17) 0.006(11) -0.004(14) 0.048(11)
C33 0.14(2) 0.053(12) 0.051(14) -0.035(11) 0.042(15) -0.021(14)
C34 0.058(12) 0.023(8) 0.049(13) -0.002(8) -0.016(10) -0.016(8)
C36 0.107(18) 0.090(15) 0.077(16) -0.044(12) -0.053(14) 0.015(13)
C37 0.066(13) 0.035(10) 0.045(13) -0.002(9) -0.025(10) -0.012(9)
C38 0.101(18) 0.028(9) 0.047(14) 0.011(9) -0.001(13) 0.029(11)
C39 0.049(13) 0.057(13) 0.061(15) 0.029(11) 0.023(11) -0.014(10)
C42 0.083(17) 0.108(19) 0.050(14) 0.016(12) -0.023(13) 0.033(14)
C44 0.076(15) 0.047(11) 0.020(11) 0.013(8) 0.021(10) 0.017(10)
C50 0.040(12) 0.059(12) 0.067(16) -0.018(11) 0.011(11) 0.000(9)
C51 0.047(12) 0.028(9) 0.096(19) 0.006(10) 0.027(12) 0.000(9)
Co1 0.0285(12) 0.0343(11) 0.0255(14) -0.0018(10) 0.0007(10) 0.0065(10)
I1 0.0484(7) 0.0468(7) 0.0678(9) 0.0050(7) -0.0027(6) 0.0163(6)
O1 0.011(5) 0.029(5) 0.015(6) 0.000(4) 0.007(4) -0.004(4)
O2 0.023(6) 0.020(5) 0.017(6) -0.008(4) -0.005(5) 0.006(4)
O3 0.044(7) 0.030(6) 0.034(7) 0.006(5) 0.000(6) -0.002(5)
O4 0.040(6) 0.022(5) 0.018(6) -0.002(5) 0.019(5) -0.007(5)
O5 0.050(8) 0.033(6) 0.031(8) 0.008(5) -0.006(6) -0.011(6)
O6 0.030(6) 0.026(5) 0.019(7) -0.002(5) 0.005(5) -0.001(5)
O7 0.023(6) 0.039(7) 0.041(8) -0.009(6) 0.007(6) 0.006(5)
O8 0.024(7) 0.041(6) 0.035(8) -0.001(6) 0.012(6) -0.002(5)
O9 0.036(6) 0.028(6) 0.030(7) 0.002(5) 0.006(5) 0.005(5)
O10 0.035(7) 0.031(6) 0.012(6) -0.001(5) -0.003(5) -0.005(5)
O11 0.037(7) 0.024(5) 0.024(7) -0.005(5) -0.006(6) -0.003(5)
O12 0.034(6) 0.021(5) 0.009(6) 0.001(4) 0.008(5) -0.004(4)
O13 0.024(6) 0.030(5) 0.023(7) -0.002(5) -0.010(5) 0.006(5)
O14 0.020(6) 0.036(6) 0.027(7) -0.007(5) -0.001(5) -0.004(5)
O15 0.014(6) 0.045(7) 0.038(8) -0.005(5) -0.009(5) 0.000(5)
O16 0.043(7) 0.031(6) 0.023(7) -0.012(5) -0.007(6) 0.006(5)
O17 0.030(6) 0.034(6) 0.030(6) 0.002(5) -0.003(5) 0.018(5)
O18 0.059(9) 0.050(8) 0.024(8) -0.007(6) -0.008(7) -0.007(6)
O19 0.055(8) 0.026(6) 0.025(7) -0.005(5) 0.005(6) 0.000(5)
O20 0.020(6) 0.024(5) 0.014(6) 0.002(4) 0.001(5) 0.003(4)
O21 0.045(7) 0.023(5) 0.006(5) -0.006(4) -0.004(5) 0.012(5)
O22 0.023(6) 0.025(5) 0.018(6) 0.000(4) 0.006(5) 0.001(4)
O23 0.024(6) 0.018(5) 0.018(6) -0.003(4) 0.003(5) 0.002(4)
O24 0.029(7) 0.024(5) 0.032(8) 0.002(5) -0.007(6) 0.004(5)
O25 0.026(6) 0.036(6) 0.028(8) 0.005(5) 0.003(6) 0.009(5)
O26 0.046(7) 0.019(5) 0.016(6) -0.007(4) 0.001(5) -0.004(5)
O27 0.037(6) 0.023(5) 0.013(6) 0.007(4) -0.005(5) 0.000(5)
O28 0.031(6) 0.038(6) 0.013(6) -0.006(5) 0.005(5) 0.012(5)
O29 0.034(7) 0.027(6) 0.027(7) -0.006(5) 0.020(6) 0.000(5)
O30 0.031(7) 0.030(6) 0.024(7) -0.002(5) 0.018(5) 0.007(5)
O31 0.018(6) 0.035(6) 0.013(6) 0.004(5) 0.003(5) -0.005(4)
Ti1 0.0267(16) 0.0247(14) 0.0238(18) 0.0000(13) 0.0002(13) -0.0036(12)
Ti2 0.0202(15) 0.0276(14) 0.0159(16) 0.0002(12) -0.0021(13) -0.0001(11)
Ti3 0.0190(15) 0.0303(15) 0.0247(18) 0.0005(12) 0.0022(13) -0.0002(11)
Ti4 0.0245(16) 0.0285(14) 0.0203(18) -0.0019(12) -0.0047(13) 0.0023(12)
Ti5 0.0225(15) 0.0261(14) 0.0109(16) -0.0028(11) 0.0019(12) 0.0004(11)
Ti6 0.0192(14) 0.0278(14) 0.0176(16) -0.0030(11) 0.0009(12) 0.0058(11)
Ti7 0.0213(16) 0.0290(14) 0.0162(16) -0.0021(12) -0.0007(13) 0.0008(12)
Ti8 0.0261(16) 0.0226(14) 0.0248(18) -0.0009(12) 0.0011(14) 0.0016(11)
Ti9 0.0230(16) 0.0281(15) 0.0230(18) -0.0039(12) 0.0043(14) 0.0042(12)
Ti10 0.0252(15) 0.0217(13) 0.0140(15) -0.0013(12) 0.0044(12) 0.0004(12)
Ti11 0.0278(17) 0.0249(14) 0.0168(17) -0.0010(12) 0.0036(13) 0.0003(12)

loop_
_atom_type_symbol
_atom_type_description
_atom_type_scat_dispersion_real
_atom_type_scat_dispersion_imag
_atom_type_scat_source
C C 0.0033 0.0016 'International Tables Vol C Tables 4.2.6.8 and 6.1.1.4'
H H 0.0000 0.0000 'International Tables Vol C Tables 4.2.6.8 and 6.1.1.4'
Co Co 0.3494 0.9721 'International Tables Vol C Tables 4.2.6.8 and 6.1.1.4'
I I -0.4742 1.8119 'International Tables Vol C Tables 4.2.6.8 and 6.1.1.4'
O O 0.0106 0.0060 'International Tables Vol C Tables 4.2.6.8 and 6.1.1.4'
Ti Ti 0.2776 0.4457 'International Tables Vol C Tables 4.2.6.8 and 6.1.1.4'

loop_
_geom_angle_atom_site_label_1
_geom_angle_atom_site_label_2
_geom_angle_atom_site_label_3
_geom_angle
C2 C1 H1 110.5
C2 C1 C3 108.7(15)
C3 C1 H1 110.5
O3 C1 H1 110.5
O3 C1 C2 110.7(17)
O3 C1 C3 106.0(15)
C1 C2 H2A 109.5
C1 C2 H2B 109.5
C1 C2 H2C 109.5
H2A C2 H2B 109.5
H2A C2 H2C 109.5
H2B C2 H2C 109.5
C1 C3 H3A 109.5
C1 C3 H3B 109.5
C1 C3 H3C 109.5
H3A C3 H3B 109.5
H3A C3 H3C 109.5
H3B C3 H3C 109.5
C5 C4 H4 107.2
C5 C4 C6 116.7(16)
C6 C4 H4 107.2
O4 C4 H4 107.2
O4 C4 C5 111.5(13)
O4 C4 C6 106.5(14)
C4 C5 H5A 109.5
C4 C5 H5B 109.5
C4 C5 H5C 109.5
H5A C5 H5B 109.5
H5A C5 H5C 109.5
H5B C5 H5C 109.5
C4 C6 H6A 109.5
C4 C6 H6B 109.5
C4 C6 H6C 109.5
H6A C6 H6B 109.5
H6A C6 H6C 109.5
H6B C6 H6C 109.5
C8 C7 H7 108.9
C9 C7 H7 108.9
C9 C7 C8 104.9(16)
O5 C7 H7 108.9
O5 C7 C8 108.7(14)
O5 C7 C9 116.2(15)
C7 C8 H8A 109.5
C7 C8 H8B 109.5
C7 C8 H8C 109.5
H8A C8 H8B 109.5
H8A C8 H8C 109.5
H8B C8 H8C 109.5
C7 C9 H9A 109.5
C7 C9 H9B 109.5
C7 C9 H9C 109.5
H9A C9 H9B 109.5
H9A C9 H9C 109.5
H9B C9 H9C 109.5
C11 C10 H10 108.2
C12 C10 H10 108.2
C12 C10 C11 113.7(15)
C12 C10 O6 111.8(16)
O6 C10 H10 108.2
O6 C10 C11 106.4(14)
C10 C11 H11A 109.5
C10 C11 H11B 109.5
C10 C11 H11C 109.5
H11A C11 H11B 109.5
H11A C11 H11C 109.5
H11B C11 H11C 109.5
C10 C12 H12A 109.5
C10 C12 H12B 109.5
C10 C12 H12C 109.5
H12A C12 H12B 109.5
H12A C12 H12C 109.5
H12B C12 H12C 109.5
C14 C13 H13 108.6
C15 C13 H13 108.6
C15 C13 C14 111(2)
O7 C13 H13 108.6
O7 C13 C14 110.3(17)
O7 C13 C15 109.8(19)
C13 C14 H14A 109.5
C13 C14 H14B 109.5
C13 C14 H14C 109.5
H14A C14 H14B 109.5
H14A C14 H14C 109.5
H14B C14 H14C 109.5
C13 C15 H15A 109.5
C13 C15 H15B 109.5
C13 C15 H15C 109.5
H15A C15 H15B 109.5
H15A C15 H15C 109.5
H15B C15 H15C 109.5
C17 C16 H16 105.0
C17 C16 C18 122.9(17)
C18 C16 H16 105.0
O8 C16 H16 105.0
O8 C16 C17 108.4(14)
O8 C16 C18 109.1(13)
C16 C17 H17A 109.5
C16 C17 H17B 109.5
C16 C17 H17C 109.5
H17A C17 H17B 109.5
H17A C17 H17C 109.5
H17B C17 H17C 109.5
C16 C18 H18A 109.5
C16 C18 H18B 109.5
C16 C18 H18C 109.5
H18A C18 H18B 109.5
H18A C18 H18C 109.5
H18B C18 H18C 109.5
C20 C19 H19 106.5
C20 C19 C21 107(3)
C21 C19 H19 106.5
O15 C19 H19 106.5
O15 C19 C20 118(3)
O15 C19 C21 111(2)
C19 C20 H20A 109.5
C19 C20 H20B 109.5
C19 C20 H20C 109.5
H20A C20 H20B 109.5
H20A C20 H20C 109.5
H20B C20 H20C 109.5
C19 C21 H21A 109.5
C19 C21 H21B 109.5
C19 C21 H21C 109.5
H21A C21 H21B 109.5
H21A C21 H21C 109.5
H21B C21 H21C 109.5
C23 C22 H22 107.6
C23 C22 C24 117(2)
C23 C22 O16 106.3(16)
C24 C22 H22 107.6
O16 C22 H22 107.6
O16 C22 C24 110.2(15)
C22 C23 H23A 109.5
C22 C23 H23B 109.5
C22 C23 H23C 109.5
H23A C23 H23B 109.5
H23A C23 H23C 109.5
H23B C23 H23C 109.5
C22 C24 H24A 109.5
C22 C24 H24B 109.5
C22 C24 H24C 109.5
H24A C24 H24B 109.5
H24A C24 H24C 109.5
H24B C24 H24C 109.5
C26 C25 H25 103.7
C26 C25 C27 117(2)
C27 C25 H25 103.7
O17 C25 H25 103.7
O17 C25 C26 111.9(19)
O17 C25 C27 114.5(15)
C25 C26 H26A 109.5
C25 C26 H26B 109.5
C25 C26 H26C 109.5
H26A C26 H26B 109.5
H26A C26 H26C 109.5
H26B C26 H26C 109.5
C25 C27 H27A 109.5
C25 C27 H27B 109.5
C25 C27 H27C 109.5
H27A C27 H27B 109.5
H27A C27 H27C 109.5
H27B C27 H27C 109.5
C29 C28 H28 100.1
C30 C28 H28 100.1
C30 C28 C29 133(2)
C30 C28 O18 110.8(19)
O18 C28 H28 100.1
O18 C28 C29 106.7(16)
C28 C29 H29A 109.5
C28 C29 H29B 109.5
C28 C29 H29C 109.5
H29A C29 H29B 109.5
H29A C29 H29C 109.5
H29B C29 H29C 109.5
C28 C30 H30A 109.5
C28 C30 H30B 109.5
C28 C30 H30C 109.5
H30A C30 H30B 109.5
H30A C30 H30C 109.5
H30B C30 H30C 109.5
C32 C31 H31 97.8
C33 C31 H31 97.8
C33 C31 C32 124(3)
C33 C31 O19 117(2)
O19 C31 H31 97.8
O19 C31 C32 113(2)
C31 C32 H32A 109.5
C31 C32 H32B 109.5
C31 C32 H32C 109.5
H32A C32 H32B 109.5
H32A C32 H32C 109.5
H32B C32 H32C 109.5
C31 C33 H33A 109.5
C31 C33 H33B 109.5
C31 C33 H33C 109.5
H33A C33 H33B 109.5
H33A C33 H33C 109.5
H33B C33 H33C 109.5
C35 C34 H34 107.4
C35 C34 C36 110.6(18)
C36 C34 H34 107.4
O26 C34 H34 107.4
O26 C34 C35 114.2(15)
O26 C34 C36 109.5(14)
C34 C35 H35A 109.5
C34 C35 H35B 109.5
C34 C35 H35C 109.5
H35A C35 H35B 109.5
H35A C35 H35C 109.5
H35B C35 H35C 109.5
C34 C36 H36A 109.5
C34 C36 H36B 109.5
C34 C36 H36C 109.5
H36A C36 H36B 109.5
H36A C36 H36C 109.5
H36B C36 H36C 109.5
C38 C37 H37 107.5
C38 C37 C39 116.0(16)
C39 C37 H37 107.5
O27 C37 H37 107.5
O27 C37 C38 106.4(15)
O27 C37 C39 111.6(14)
C37 C38 H38A 109.5
C37 C38 H38B 109.5
C37 C38 H38C 109.5
H38A C38 H38B 109.5
H38A C38 H38C 109.5
H38B C38 H38C 109.5
C37 C39 H39A 109.5
C37 C39 H39B 109.5
C37 C39 H39C 109.5
H39A C39 H39B 109.5
H39A C39 H39C 109.5
H39B C39 H39C 109.5
C41 C40 H40 111.3
C41 C40 C42 99(3)
C42 C40 H40 111.3
O28 C40 H40 111.3
O28 C40 C41 108(3)
O28 C40 C42 114.8(18)
C40 C41 H41A 109.5
C40 C41 H41B 109.5
C40 C41 H41C 109.5
H41A C41 H41B 109.5
H41A C41 H41C 109.5
H41B C41 H41C 109.5
C40 C42 H42A 109.5
C40 C42 H42B 109.5
C40 C42 H42C 109.5
H42A C42 H42B 109.5
H42A C42 H42C 109.5
H42B C42 H42C 109.5
C44 C43 H43 107.0
C44 C43 C45 114.6(16)
C45 C43 H43 107.0
O29 C43 H43 107.0
O29 C43 C44 109.2(13)
O29 C43 C45 111.5(15)
C43 C44 H44A 109.5
C43 C44 H44B 109.5
C43 C44 H44C 109.5
H44A C44 H44B 109.5
H44A C44 H44C 109.5
H44B C44 H44C 109.5
C43 C45 H45A 109.5
C43 C45 H45B 109.5
C43 C45 H45C 109.5
H45A C45 H45B 109.5
H45A C45 H45C 109.5
H45B C45 H45C 109.5
C47 C46 H46 106.9
C47 C46 C48 118(2)
C48 C46 H46 106.9
O30 C46 H46 106.9
O30 C46 C47 108.5(19)
O30 C46 C48 109.4(15)
C46 C47 H47A 109.5
C46 C47 H47B 109.5
C46 C47 H47C 109.5
H47A C47 H47B 109.5
H47A C47 H47C 109.5
H47B C47 H47C 109.5
C46 C48 H48A 109.5
C46 C48 H48B 109.5
C46 C48 H48C 109.5
H48A C48 H48B 109.5
H48A C48 H48C 109.5
H48B C48 H48C 109.5
C50 C49 H49 109.0
C50 C49 C51 111.6(15)
C51 C49 H49 109.0
O31 C49 H49 109.0
O31 C49 C50 109.4(14)
O31 C49 C51 108.7(13)
C49 C50 H50A 109.5
C49 C50 H50B 109.5
C49 C50 H50C 109.5
H50A C50 H50B 109.5
H50A C50 H50C 109.5
H50B C50 H50C 109.5
C49 C51 H51A 109.5
C49 C51 H51B 109.5
C49 C51 H51C 109.5
H51A C51 H51B 109.5
H51A C51 H51C 109.5
H51B C51 H51C 109.5
I1 Co1 Ti4 118.10(10)
I1 Co1 Ti8 126.30(10)
I1 Co1 Ti9 117.24(10)
O9 Co1 I1 114.3(3)
O9 Co1 O10 98.9(4)
O9 Co1 O24 77.5(4)
O9 Co1 O25 135.0(4)
O9 Co1 Ti4 120.9(3)
O9 Co1 Ti8 39.7(3)
O9 Co1 Ti9 109.2(3)
O10 Co1 I1 109.4(3)
O10 Co1 O24 130.8(4)
O10 Co1 O25 76.8(4)
O10 Co1 Ti4 39.0(3)
O10 Co1 Ti8 119.2(3)
O10 Co1 Ti9 105.8(3)
O24 Co1 I1 116.7(3)
O24 Co1 O25 73.1(4)
O24 Co1 Ti4 101.0(3)
O24 Co1 Ti8 37.9(3)
O24 Co1 Ti9 37.2(3)
O25 Co1 I1 109.1(3)
O25 Co1 Ti4 38.0(3)
O25 Co1 Ti8 103.2(3)
O25 Co1 Ti9 35.9(3)
Ti4 Co1 Ti9 68.36(9)
Ti8 Co1 Ti4 113.89(10)
Ti8 Co1 Ti9 70.84(9)
Ti1 O1 Ti2 103.9(4)
Ti3 O1 Ti1 105.4(4)
Ti3 O1 Ti2 104.8(5)
Ti10 O2 Ti9 104.2(5)
Ti11 O2 Ti9 104.9(5)
Ti11 O2 Ti10 104.8(4)
C1 O3 Ti1 146.2(12)
C4 O4 Ti1 129.8(9)
C4 O4 Ti2 128.2(9)
Ti1 O4 Ti2 101.5(4)
C7 O5 Ti2 149.1(12)
C10 O6 Ti2 132.9(9)
C10 O6 Ti3 125.2(9)
Ti3 O6 Ti2 101.4(5)
C13 O7 Ti3 164.0(11)
C16 O8 Ti1 127.4(10)
C16 O8 Ti3 131.5(10)
Ti3 O8 Ti1 100.5(5)
Ti1 O9 Co1 130.2(6)
Ti1 O9 Ti8 104.1(5)
Ti8 O9 Co1 98.6(5)
Ti2 O10 Co1 132.2(5)
Ti2 O10 Ti4 104.3(5)
Ti4 O10 Co1 100.4(5)
Ti2 O11 Ti4 97.7(4)
Ti5 O11 Ti2 136.6(6)
Ti5 O11 Ti4 99.9(5)
Ti5 O12 Ti3 136.2(5)
Ti5 O12 Ti6 101.0(5)
Ti6 O12 Ti3 100.9(4)
Ti6 O13 Ti3 100.9(4)
Ti7 O13 Ti3 133.1(5)
Ti7 O13 Ti6 99.7(5)
Ti7 O14 Ti1 136.6(6)
Ti7 O14 Ti8 101.1(5)
Ti8 O14 Ti1 97.3(5)
C19 O15 Ti4 149.2(13)
C22 O16 Ti5 155.6(11)
C25 O17 Ti6 146.8(11)
C28 O18 Ti7 151.9(12)
C31 O19 Ti8 150.1(14)
Ti4 O20 Ti5 100.1(5)
Ti10 O20 Ti4 134.2(5)
Ti10 O20 Ti5 101.8(4)
Ti5 O21 Ti10 99.2(4)
Ti6 O21 Ti5 99.5(5)
Ti6 O21 Ti10 133.7(5)
Ti6 O22 Ti7 101.2(5)
Ti6 O22 Ti11 136.6(5)
Ti7 O22 Ti11 98.9(4)
Ti7 O23 Ti8 99.8(5)
Ti7 O23 Ti11 102.5(4)
Ti8 O23 Ti11 132.9(5)
Ti8 O24 Co1 99.1(5)
Ti8 O24 Ti9 137.8(5)
Ti9 O24 Co1 103.1(4)
Ti4 O25 Co1 94.0(5)
Ti9 O25 Co1 98.5(5)
Ti9 O25 Ti4 136.5(6)
C34 O26 Ti10 160.8(11)
C37 O27 Ti10 131.5(9)
C37 O27 Ti11 126.9(9)
Ti10 O27 Ti11 101.5(4)
C40 O28 Ti11 157.4(13)
C43 O29 Ti9 126.8(9)
C43 O29 Ti11 130.3(10)
Ti11 O29 Ti9 101.6(5)
C46 O30 Ti9 151.5(11)
C49 O31 Ti9 134.0(9)
C49 O31 Ti10 124.0(9)
Ti10 O31 Ti9 100.9(4)
O1 Ti1 O4 77.1(4)
O1 Ti1 O8 75.1(4)
O1 Ti1 O14 86.3(4)
O1 Ti1 Ti2 38.2(3)
O1 Ti1 Ti3 36.9(3)
O1 Ti1 Ti8 87.8(3)
O3 Ti1 O1 169.2(5)
O3 Ti1 O4 101.3(5)
O3 Ti1 O8 94.4(5)
O3 Ti1 O9 97.5(5)
O3 Ti1 O14 96.3(4)
O3 Ti1 Ti2 140.8(4)
O3 Ti1 Ti3 132.8(4)
O3 Ti1 Ti8 101.0(4)
O4 Ti1 O8 93.1(5)
O4 Ti1 O14 162.1(4)
O4 Ti1 Ti2 39.5(3)
O4 Ti1 Ti3 86.1(3)
O4 Ti1 Ti8 130.4(3)
O8 Ti1 Ti2 87.8(3)
O8 Ti1 Ti3 38.4(3)
O8 Ti1 Ti8 128.5(3)
O9 Ti1 O1 93.3(4)
O9 Ti1 O4 95.0(5)
O9 Ti1 O8 164.0(5)
O9 Ti1 O14 79.2(5)
O9 Ti1 Ti2 89.7(3)
O9 Ti1 Ti3 128.6(3)
O9 Ti1 Ti8 38.3(3)
O14 Ti1 O8 88.9(4)
O14 Ti1 Ti2 122.9(3)
O14 Ti1 Ti3 84.5(3)
O14 Ti1 Ti8 41.0(3)
Ti3 Ti1 Ti2 59.91(9)
Ti8 Ti1 Ti2 108.03(11)
Ti8 Ti1 Ti3 109.19(11)
O1 Ti2 O4 76.2(4)
O1 Ti2 O6 75.4(4)
O1 Ti2 Ti1 37.9(3)
O1 Ti2 Ti3 37.0(3)
O1 Ti2 Ti4 89.5(3)
O4 Ti2 O6 92.4(4)
O4 Ti2 Ti1 39.0(3)
O4 Ti2 Ti3 85.7(3)
O4 Ti2 Ti4 130.7(3)
O5 Ti2 O1 168.4(5)
O5 Ti2 O4 96.1(5)
O5 Ti2 O6 96.6(5)
O5 Ti2 O10 97.2(5)
O5 Ti2 O11 99.8(5)
O5 Ti2 Ti1 135.0(4)
O5 Ti2 Ti3 135.1(4)
O5 Ti2 Ti4 102.1(4)
O6 Ti2 Ti1 87.5(3)
O6 Ti2 Ti3 38.6(3)
O6 Ti2 Ti4 129.6(3)
O10 Ti2 O1 92.0(4)
O10 Ti2 O4 94.0(4)
O10 Ti2 O6 164.0(5)
O10 Ti2 O11 80.7(5)
O10 Ti2 Ti1 88.3(3)
O10 Ti2 Ti3 127.5(3)
O10 Ti2 Ti4 38.7(3)
O11 Ti2 O1 88.7(4)
O11 Ti2 O4 163.8(4)
O11 Ti2 O6 89.2(4)
O11 Ti2 Ti1 125.1(3)
O11 Ti2 Ti3 85.5(3)
O11 Ti2 Ti4 42.0(3)
Ti3 Ti2 Ti1 59.89(9)
Ti4 Ti2 Ti1 109.29(12)
Ti4 Ti2 Ti3 110.44(11)
O1 Ti3 O6 77.9(4)
O1 Ti3 O8 78.7(4)
O1 Ti3 O12 86.9(4)
O1 Ti3 O13 88.1(4)
O1 Ti3 Ti1 37.7(3)
O1 Ti3 Ti2 38.2(3)
O1 Ti3 Ti6 87.6(3)
O6 Ti3 O12 89.8(4)
O6 Ti3 O13 162.0(5)
O6 Ti3 Ti1 88.8(3)
O6 Ti3 Ti2 40.0(3)
O6 Ti3 Ti6 127.9(3)
O7 Ti3 O1 175.0(5)
O7 Ti3 O6 97.3(5)
O7 Ti3 O8 100.3(5)
O7 Ti3 O12 94.9(5)
O7 Ti3 O13 96.9(5)
O7 Ti3 Ti1 141.5(4)
O7 Ti3 Ti2 137.2(4)
O7 Ti3 Ti6 96.8(4)
O8 Ti3 O6 97.0(5)
O8 Ti3 O12 162.4(5)
O8 Ti3 O13 91.2(5)
O8 Ti3 Ti1 41.2(3)
O8 Ti3 Ti2 90.2(3)
O8 Ti3 Ti6 129.0(4)
O12 Ti3 O13 78.0(4)
O12 Ti3 Ti1 123.2(3)
O12 Ti3 Ti2 84.6(3)
O12 Ti3 Ti6 39.0(3)
O13 Ti3 Ti1 86.9(3)
O13 Ti3 Ti2 124.5(3)
O13 Ti3 Ti6 39.0(3)
Ti1 Ti3 Ti2 60.20(8)
Ti6 Ti3 Ti1 109.18(12)
Ti6 Ti3 Ti2 108.36(11)
O10 Ti4 Co1 40.6(3)
O10 Ti4 O11 77.3(5)
O10 Ti4 O20 140.4(4)
O10 Ti4 Ti2 37.0(3)
O10 Ti4 Ti5 107.5(4)
O11 Ti4 Co1 108.8(3)
O11 Ti4 Ti2 40.4(3)
O11 Ti4 Ti5 38.2(3)
O15 Ti4 Co1 120.0(4)
O15 Ti4 O10 108.4(5)
O15 Ti4 O11 107.8(5)
O15 Ti4 O20 108.2(5)
O15 Ti4 O25 108.4(5)
O15 Ti4 Ti2 114.5(4)
O15 Ti4 Ti5 118.0(4)
O20 Ti4 Co1 124.8(3)
O20 Ti4 O11 77.8(4)
O20 Ti4 Ti2 111.8(3)
O20 Ti4 Ti5 40.0(3)
O25 Ti4 Co1 48.0(3)
O25 Ti4 O10 88.3(5)
O25 Ti4 O11 143.6(4)
O25 Ti4 O20 93.9(4)
O25 Ti4 Ti2 117.9(4)
O25 Ti4 Ti5 121.4(3)
Ti2 Ti4 Co1 71.82(9)
Ti5 Ti4 Co1 120.37(11)
Ti5 Ti4 Ti2 73.09(10)
O11 Ti5 O12 94.5(4)
O11 Ti5 O20 81.4(5)
O11 Ti5 O21 141.9(4)
O11 Ti5 Ti4 41.9(4)
O11 Ti5 Ti6 120.9(3)
O11 Ti5 Ti10 114.0(4)
O12 Ti5 O20 139.0(4)
O12 Ti5 O21 79.3(4)
O12 Ti5 Ti4 120.0(3)
O12 Ti5 Ti6 40.4(3)
O12 Ti5 Ti10 112.4(3)
O16 Ti5 O11 109.2(5)
O16 Ti5 O12 111.1(5)
O16 Ti5 O20 108.7(5)
O16 Ti5 O21 108.1(5)
O16 Ti5 Ti4 120.2(4)
O16 Ti5 Ti6 120.5(3)
O16 Ti5 Ti10 114.1(4)
O20 Ti5 O21 79.6(4)
O20 Ti5 Ti4 40.0(3)
O20 Ti5 Ti6 108.5(3)
O20 Ti5 Ti10 39.1(3)
O21 Ti5 Ti4 109.9(3)
O21 Ti5 Ti6 39.3(3)
O21 Ti5 Ti10 40.5(3)
Ti4 Ti5 Ti10 73.29(10)
Ti6 Ti5 Ti4 118.29(11)
Ti6 Ti5 Ti10 73.45(10)
O12 Ti6 Ti3 40.1(3)
O12 Ti6 Ti5 38.6(3)
O12 Ti6 Ti7 108.9(3)
O13 Ti6 O12 80.2(4)
O13 Ti6 Ti3 40.2(3)
O13 Ti6 Ti5 110.0(3)
O13 Ti6 Ti7 39.5(3)
O17 Ti6 O12 111.2(5)
O17 Ti6 O13 106.0(5)
O17 Ti6 O21 110.8(4)
O17 Ti6 O22 108.4(4)
O17 Ti6 Ti3 113.9(4)
O17 Ti6 Ti5 122.5(3)
O17 Ti6 Ti7 117.6(3)
O21 Ti6 O12 79.3(4)
O21 Ti6 O13 142.3(4)
O21 Ti6 Ti3 113.7(3)
O21 Ti6 Ti5 41.2(3)
O21 Ti6 Ti7 122.2(3)
O22 Ti6 O12 139.2(4)
O22 Ti6 O13 80.0(5)
O22 Ti6 O21 95.7(4)
O22 Ti6 Ti3 112.9(3)
O22 Ti6 Ti5 120.8(3)
O22 Ti6 Ti7 40.9(3)
Ti5 Ti6 Ti3 73.58(10)
Ti7 Ti6 Ti3 73.37(10)
Ti7 Ti6 Ti5 118.87(11)
O13 Ti7 O22 78.2(4)
O13 Ti7 O23 141.2(4)
O13 Ti7 Ti6 40.8(3)
O13 Ti7 Ti8 121.4(3)
O13 Ti7 Ti11 113.6(3)
O14 Ti7 O13 96.0(5)
O14 Ti7 O22 140.4(4)
O14 Ti7 O23 80.6(4)
O14 Ti7 Ti6 121.5(3)
O14 Ti7 Ti8 40.9(4)
O14 Ti7 Ti11 113.2(4)
O18 Ti7 O13 110.3(5)
O18 Ti7 O14 109.6(5)
O18 Ti7 O22 109.1(5)
O18 Ti7 O23 107.1(5)
O18 Ti7 Ti6 120.5(4)
O18 Ti7 Ti8 119.7(4)
O18 Ti7 Ti11 113.0(5)
O22 Ti7 Ti6 37.9(3)
O22 Ti7 Ti8 109.7(3)
O22 Ti7 Ti11 41.3(3)
O23 Ti7 O22 80.4(4)
O23 Ti7 Ti6 109.3(3)
O23 Ti7 Ti8 40.3(3)
O23 Ti7 Ti11 39.2(3)
Ti6 Ti7 Ti8 118.62(11)
Ti6 Ti7 Ti11 73.91(10)
Ti8 Ti7 Ti11 73.36(10)
Co1 Ti8 Ti1 72.39(10)
O9 Ti8 Co1 41.7(3)
O9 Ti8 O14 79.3(5)
O9 Ti8 O23 143.5(4)
O9 Ti8 Ti1 37.6(3)
O9 Ti8 Ti7 109.9(3)
O14 Ti8 Co1 110.6(3)
O14 Ti8 Ti1 41.7(3)
O14 Ti8 Ti7 38.0(3)
O19 Ti8 Co1 120.3(4)
O19 Ti8 O9 108.3(5)
O19 Ti8 O14 108.3(5)
O19 Ti8 O23 105.5(5)
O19 Ti8 O24 111.4(5)
O19 Ti8 Ti1 116.1(4)
O19 Ti8 Ti7 117.0(4)
O23 Ti8 Co1 125.8(3)
O23 Ti8 O14 77.3(4)
O23 Ti8 Ti1 113.1(3)
O23 Ti8 Ti7 39.9(3)
O24 Ti8 Co1 43.0(3)
O24 Ti8 O9 84.5(5)
O24 Ti8 O14 140.1(4)
O24 Ti8 O23 95.9(4)
O24 Ti8 Ti1 113.0(4)
O24 Ti8 Ti7 120.5(3)
Ti7 Ti8 Co1 121.71(12)
Ti7 Ti8 Ti1 74.23(10)
O2 Ti9 Co1 91.9(3)
O2 Ti9 O29 75.0(4)
O2 Ti9 O31 75.8(4)
O2 Ti9 Ti10 37.6(3)
O2 Ti9 Ti11 37.1(3)
O24 Ti9 Co1 39.7(3)
O24 Ti9 O2 88.0(4)
O24 Ti9 O29 90.6(4)
O24 Ti9 O31 163.1(5)
O24 Ti9 Ti10 124.3(4)
O24 Ti9 Ti11 85.0(3)
O25 Ti9 Co1 45.6(3)
O25 Ti9 O2 92.2(5)
O25 Ti9 O24 85.3(5)
O25 Ti9 O29 166.6(5)
O25 Ti9 O31 90.4(4)
O25 Ti9 Ti10 86.0(3)
O25 Ti9 Ti11 128.6(4)
O29 Ti9 Co1 129.6(3)
O29 Ti9 Ti10 85.8(3)
O29 Ti9 Ti11 38.2(3)
O30 Ti9 Co1 100.9(4)
O30 Ti9 O2 166.7(5)
O30 Ti9 O24 99.5(5)
O30 Ti9 O25 99.4(5)
O30 Ti9 O29 93.9(5)
O30 Ti9 O31 97.3(4)
O30 Ti9 Ti10 136.2(3)
O30 Ti9 Ti11 132.1(4)
O31 Ti9 Co1 134.4(3)
O31 Ti9 O29 89.9(4)
O31 Ti9 Ti10 38.9(3)
O31 Ti9 Ti11 85.0(3)
Ti10 Ti9 Co1 112.83(11)
Ti10 Ti9 Ti11 59.58(8)
Ti11 Ti9 Co1 111.30(11)
O2 Ti10 O21 88.0(4)
O2 Ti10 O27 76.7(4)
O2 Ti10 O31 77.6(4)
O2 Ti10 Ti5 87.5(3)
O2 Ti10 Ti9 38.2(3)
O2 Ti10 Ti11 37.5(3)
O20 Ti10 O2 87.9(4)
O20 Ti10 O21 79.4(4)
O20 Ti10 O27 161.2(4)
O20 Ti10 O31 92.2(4)
O20 Ti10 Ti5 39.1(3)
O20 Ti10 Ti9 84.3(3)
O20 Ti10 Ti11 124.3(3)
O21 Ti10 O27 89.1(4)
O21 Ti10 O31 163.7(4)
O21 Ti10 Ti5 40.3(3)
O21 Ti10 Ti9 124.3(3)
O21 Ti10 Ti11 86.8(3)
O26 Ti10 O2 172.8(5)
O26 Ti10 O20 96.5(4)
O26 Ti10 O21 98.3(5)
O26 Ti10 O27 99.9(4)
O26 Ti10 O31 96.5(5)
O26 Ti10 Ti5 99.5(4)
O26 Ti10 Ti9 136.5(4)
O26 Ti10 Ti11 139.0(3)
O27 Ti10 Ti5 127.8(3)
O27 Ti10 Ti9 90.1(3)
O27 Ti10 Ti11 39.3(3)
O31 Ti10 O27 95.0(4)
O31 Ti10 Ti5 130.0(3)
O31 Ti10 Ti9 40.2(3)
O31 Ti10 Ti11 86.4(3)
Ti5 Ti10 Ti9 107.32(11)
Ti5 Ti10 Ti11 109.68(11)
Ti11 Ti10 Ti9 60.26(9)
O2 Ti11 O22 85.5(4)
O2 Ti11 O23 88.4(4)
O2 Ti11 O27 76.9(4)
O2 Ti11 O29 77.8(5)
O2 Ti11 Ti7 87.1(3)
O2 Ti11 Ti9 38.0(3)
O2 Ti11 Ti10 37.8(3)
O22 Ti11 Ti7 39.9(3)
O22 Ti11 Ti9 121.9(3)
O22 Ti11 Ti10 84.3(3)
O23 Ti11 O22 78.1(4)
O23 Ti11 O27 160.5(4)
O23 Ti11 Ti7 38.3(3)
O23 Ti11 Ti9 86.2(3)
O23 Ti11 Ti10 124.7(3)
O27 Ti11 O22 87.7(4)
O27 Ti11 Ti7 126.6(3)
O27 Ti11 Ti9 90.0(3)
O27 Ti11 Ti10 39.2(3)
O28 Ti11 O2 173.1(5)
O28 Ti11 O22 96.0(5)
O28 Ti11 O23 98.4(5)
O28 Ti11 O27 96.4(4)
O28 Ti11 O29 101.7(5)
O28 Ti11 Ti7 98.3(4)
O28 Ti11 Ti9 141.9(4)
O28 Ti11 Ti10 135.6(4)
O29 Ti11 O22 161.0(4)
O29 Ti11 O23 92.5(4)
O29 Ti11 O27 96.9(4)
O29 Ti11 Ti7 129.2(3)
O29 Ti11 Ti9 40.2(3)
O29 Ti11 Ti10 87.8(3)
Ti7 Ti11 Ti9 107.80(11)
Ti7 Ti11 Ti10 108.86(12)
Ti10 Ti11 Ti9 60.16(9)

loop_
_geom_bond_atom_site_label_1
_geom_bond_atom_site_label_2
_geom_bond_distance
C1 H1 0.9800
C1 C2 1.46(2)
C1 C3 1.51(2)
C1 O3 1.349(18)
C2 H2A 0.9600
C2 H2B 0.9600
C2 H2C 0.9600
C3 H3A 0.9600
C3 H3B 0.9600
C3 H3C 0.9600
C4 H4 0.9800
C4 C5 1.50(2)
C4 C6 1.58(3)
C4 O4 1.444(17)
C5 H5A 0.9600
C5 H5B 0.9600
C5 H5C 0.9600
C6 H6A 0.9600
C6 H6B 0.9600
C6 H6C 0.9600
C7 H7 0.9800
C7 C8 1.50(2)
C7 C9 1.48(2)
C7 O5 1.413(18)
C8 H8A 0.9600
C8 H8B 0.9600
C8 H8C 0.9600
C9 H9A 0.9600
C9 H9B 0.9600
C9 H9C 0.9600
C10 H10 0.9800
C10 C11 1.55(2)
C10 C12 1.42(2)
C10 O6 1.44(2)
C11 H11A 0.9600
C11 H11B 0.9600
C11 H11C 0.9600
C12 H12A 0.9600
C12 H12B 0.9600
C12 H12C 0.9600
C13 H13 0.9800
C13 C14 1.566(19)
C13 C15 1.46(2)
C13 O7 1.42(2)
C14 H14A 0.9600
C14 H14B 0.9600
C14 H14C 0.9600
C15 H15A 0.9600
C15 H15B 0.9600
C15 H15C 0.9600
C16 H16 0.9800
C16 C17 1.52(2)
C16 C18 1.549(18)
C16 O8 1.468(19)
C17 H17A 0.9600
C17 H17B 0.9600
C17 H17C 0.9600
C18 H18A 0.9600
C18 H18B 0.9600
C18 H18C 0.9600
C19 H19 0.9800
C19 C20 1.42(2)
C19 C21 1.51(2)
C19 O15 1.35(3)
C20 H20A 0.9600
C20 H20B 0.9600
C20 H20C 0.9600
C21 H21A 0.9600
C21 H21B 0.9600
C21 H21C 0.9600
C22 H22 0.9800
C22 C23 1.48(3)
C22 C24 1.52(3)
C22 O16 1.48(2)
C23 H23A 0.9600
C23 H23B 0.9600
C23 H23C 0.9600
C24 H24A 0.9600
C24 H24B 0.9600
C24 H24C 0.9600
C25 H25 0.9800
C25 C26 1.42(2)
C25 C27 1.47(3)
C25 O17 1.398(19)
C26 H26A 0.9600
C26 H26B 0.9600
C26 H26C 0.9600
C27 H27A 0.9600
C27 H27B 0.9600
C27 H27C 0.9600
C28 H28 0.9800
C28 C29 1.53(2)
C28 C30 1.39(3)
C28 O18 1.43(2)
C29 H29A 0.9600
C29 H29B 0.9600
C29 H29C 0.9600
C30 H30A 0.9600
C30 H30B 0.9600
C30 H30C 0.9600
C31 H31 0.9800
C31 C32 1.43(3)
C31 C33 1.39(3)
C31 O19 1.43(3)
C32 H32A 0.9600
C32 H32B 0.9600
C32 H32C 0.9600
C33 H33A 0.9600
C33 H33B 0.9600
C33 H33C 0.9600
C34 H34 0.9800
C34 C35 1.43(2)
C34 C36 1.547(19)
C34 O26 1.406(17)
C35 H35A 0.9600
C35 H35B 0.9600
C35 H35C 0.9600
C36 H36A 0.9600
C36 H36B 0.9600
C36 H36C 0.9600
C37 H37 0.9800
C37 C38 1.50(3)
C37 C39 1.547(18)
C37 O27 1.442(19)
C38 H38A 0.9600
C38 H38B 0.9600
C38 H38C 0.9600
C39 H39A 0.9600
C39 H39B 0.9600
C39 H39C 0.9600
C40 H40 0.9800
C40 C41 1.44(2)
C40 C42 1.53(3)
C40 O28 1.35(2)
C41 H41A 0.9600
C41 H41B 0.9600
C41 H41C 0.9600
C42 H42A 0.9600
C42 H42B 0.9600
C42 H42C 0.9600
C43 H43 0.9800
C43 C44 1.574(17)
C43 C45 1.58(3)
C43 O29 1.49(2)
C44 H44A 0.9600
C44 H44B 0.9600
C44 H44C 0.9600
C45 H45A 0.9600
C45 H45B 0.9600
C45 H45C 0.9600
C46 H46 0.9800
C46 C47 1.44(2)
C46 C48 1.47(2)
C46 O30 1.384(19)
C47 H47A 0.9600
C47 H47B 0.9600
C47 H47C 0.9600
C48 H48A 0.9600
C48 H48B 0.9600
C48 H48C 0.9600
C49 H49 0.9800
C49 C50 1.47(2)
C49 C51 1.47(2)
C49 O31 1.416(17)
C50 H50A 0.9600
C50 H50B 0.9600
C50 H50C 0.9600
C51 H51A 0.9600
C51 H51B 0.9600
C51 H51C 0.9600
Co1 I1 2.592(2)
Co1 O9 2.005(11)
Co1 O10 2.017(11)
Co1 O24 2.057(11)
Co1 O25 2.268(11)
Co1 Ti4 3.047(3)
Co1 Ti8 2.979(3)
Co1 Ti9 3.138(4)
O1 Ti1 1.975(9)
O1 Ti2 1.991(10)
O1 Ti3 1.938(10)
O2 Ti9 1.993(10)
O2 Ti10 1.968(9)
O2 Ti11 1.955(9)
O3 Ti1 1.854(10)
O4 Ti1 2.005(10)
O4 Ti2 2.027(10)
O5 Ti2 1.755(11)
O6 Ti2 2.041(11)
O6 Ti3 1.982(10)
O7 Ti3 1.765(11)
O8 Ti1 2.084(11)
O8 Ti3 1.964(10)
O9 Ti1 1.893(11)
O9 Ti8 1.925(11)
O10 Ti2 1.871(12)
O10 Ti4 1.947(10)
O11 Ti2 1.970(10)
O11 Ti4 2.034(12)
O11 Ti5 1.885(10)
O12 Ti3 2.011(10)
O12 Ti5 1.892(10)
O12 Ti6 1.967(10)
O13 Ti3 2.014(11)
O13 Ti6 1.964(10)
O13 Ti7 1.913(11)
O14 Ti1 2.020(11)
O14 Ti7 1.869(10)
O14 Ti8 1.989(11)
O15 Ti4 1.772(10)
O16 Ti5 1.759(10)
O17 Ti6 1.766(9)
O18 Ti7 1.749(12)
O19 Ti8 1.755(10)
O20 Ti4 1.958(9)
O20 Ti5 1.958(11)
O20 Ti10 1.955(10)
O21 Ti5 1.989(9)
O21 Ti6 1.915(10)
O21 Ti10 1.998(11)
O22 Ti6 1.854(11)
O22 Ti7 1.980(10)
O22 Ti11 2.039(11)
O23 Ti7 1.938(11)
O23 Ti8 1.954(9)
O23 Ti11 1.976(9)
O24 Ti8 1.854(11)
O24 Ti9 1.948(10)
O25 Ti4 1.882(11)
O25 Ti9 1.860(11)
O26 Ti10 1.765(9)
O27 Ti10 2.005(9)
O27 Ti11 2.008(10)
O28 Ti11 1.786(10)
O29 Ti9 2.060(12)
O29 Ti11 1.975(11)
O30 Ti9 1.805(11)
O31 Ti9 2.054(10)
O31 Ti10 2.000(10)
Ti1 Ti2 3.123(4)
Ti1 Ti3 3.113(4)
Ti1 Ti8 3.010(4)
Ti2 Ti3 3.114(4)
Ti2 Ti4 3.015(4)
Ti3 Ti6 3.067(4)
Ti4 Ti5 3.001(4)
Ti5 Ti6 2.979(4)
Ti5 Ti10 3.037(4)
Ti6 Ti7 2.964(4)
Ti7 Ti8 2.979(4)
Ti7 Ti11 3.053(4)
Ti9 Ti10 3.126(4)
Ti9 Ti11 3.129(4)
Ti10 Ti11 3.107(4)

loop_
_geom_torsion_atom_site_label_1
_geom_torsion_atom_site_label_2
_geom_torsion_atom_site_label_3
_geom_torsion_atom_site_label_4
_geom_torsion
C1 O3 Ti1 O1 161(2)
C1 O3 Ti1 O4 -119.0(19)
C1 O3 Ti1 O8 147.0(19)
C1 O3 Ti1 O9 -22.3(19)
C1 O3 Ti1 O14 57.5(19)
C1 O3 Ti1 Ti2 -121.1(18)
C1 O3 Ti1 Ti3 145.9(17)
C1 O3 Ti1 Ti8 16.4(19)
C2 C1 O3 Ti1 150.6(16)
C3 C1 O3 Ti1 -92(2)
C5 C4 O4 Ti1 -66.1(19)
C5 C4 O4 Ti2 123.3(13)
C6 C4 O4 Ti1 62.3(18)
C6 C4 O4 Ti2 -108.3(14)
C7 O5 Ti2 O1 157(2)
C7 O5 Ti2 O4 110(2)
C7 O5 Ti2 O6 -157.4(19)
C7 O5 Ti2 O10 15(2)
C7 O5 Ti2 O11 -67(2)
C7 O5 Ti2 Ti1 109.5(19)
C7 O5 Ti2 Ti3 -160.5(17)
C7 O5 Ti2 Ti4 -24(2)
C8 C7 O5 Ti2 89(2)
C9 C7 O5 Ti2 -153.5(17)
C11 C10 O6 Ti2 62.8(16)
C11 C10 O6 Ti3 -107.9(12)
C12 C10 O6 Ti2 -61.9(18)
C12 C10 O6 Ti3 127.4(13)
C13 O7 Ti3 O6 48(5)
C13 O7 Ti3 O8 147(5)
C13 O7 Ti3 O12 -42(5)
C13 O7 Ti3 O13 -121(5)
C13 O7 Ti3 Ti1 146(5)
C13 O7 Ti3 Ti2 45(5)
C13 O7 Ti3 Ti6 -81(5)
C14 C13 O7 Ti3 33(6)
C15 C13 O7 Ti3 156(4)
C17 C16 O8 Ti1 -97.6(17)
C17 C16 O8 Ti3 71.3(19)
C18 C16 O8 Ti1 126.2(13)
C18 C16 O8 Ti3 -64.9(18)
C19 O15 Ti4 Co1 43(3)
C19 O15 Ti4 O10 86(3)
C19 O15 Ti4 O11 168(3)
C19 O15 Ti4 O20 -109(3)
C19 O15 Ti4 O25 -8(3)
C19 O15 Ti4 Ti2 126(3)
C19 O15 Ti4 Ti5 -151(3)
C20 C19 O15 Ti4 -164(2)
C21 C19 O15 Ti4 -39(4)
C22 O16 Ti5 O11 37(3)
C22 O16 Ti5 O12 140(3)
C22 O16 Ti5 O20 -50(3)
C22 O16 Ti5 O21 -135(3)
C22 O16 Ti5 Ti4 -8(3)
C22 O16 Ti5 Ti6 -177(3)
C22 O16 Ti5 Ti10 -92(3)
C23 C22 O16 Ti5 -145(2)
C24 C22 O16 Ti5 -17(4)
C25 O17 Ti6 O12 -116(2)
C25 O17 Ti6 O13 -31(2)
C25 O17 Ti6 O21 158(2)
C25 O17 Ti6 O22 54(2)
C25 O17 Ti6 Ti3 -73(2)
C25 O17 Ti6 Ti5 -157.7(19)
C25 O17 Ti6 Ti7 10(2)
C26 C25 O17 Ti6 -128(2)
C27 C25 O17 Ti6 8(3)
C28 O18 Ti7 O13 -127(3)
C28 O18 Ti7 O14 -23(3)
C28 O18 Ti7 O22 149(3)
C28 O18 Ti7 O23 63(3)
C28 O18 Ti7 Ti6 -171(3)
C28 O18 Ti7 Ti8 21(3)
C28 O18 Ti7 Ti11 104(3)
C29 C28 O18 Ti7 -40(4)
C30 C28 O18 Ti7 169(2)
C31 O19 Ti8 Co1 -6(3)
C31 O19 Ti8 O9 -50(3)
C31 O19 Ti8 O14 -134(3)
C31 O19 Ti8 O23 144(3)
C31 O19 Ti8 O24 41(3)
C31 O19 Ti8 Ti1 -90(3)
C31 O19 Ti8 Ti7 -174(3)
C32 C31 O19 Ti8 9(4)
C33 C31 O19 Ti8 -146(2)
C34 O26 Ti10 O20 -24(3)
C34 O26 Ti10 O21 57(3)
C34 O26 Ti10 O27 147(3)
C34 O26 Ti10 O31 -117(3)
C34 O26 Ti10 Ti5 16(3)
C34 O26 Ti10 Ti9 -112(3)
C34 O26 Ti10 Ti11 151(3)
C35 C34 O26 Ti10 -74(3)
C36 C34 O26 Ti10 51(4)
C38 C37 O27 Ti10 -64.6(18)
C38 C37 O27 Ti11 110.0(15)
C39 C37 O27 Ti10 63(2)
C39 C37 O27 Ti11 -122.4(14)
C40 O28 Ti11 O22 -26(3)
C40 O28 Ti11 O23 53(3)
C40 O28 Ti11 O27 -115(3)
C40 O28 Ti11 O29 147(3)
C40 O28 Ti11 Ti7 14(3)
C40 O28 Ti11 Ti9 147(3)
C40 O28 Ti11 Ti10 -114(3)
C41 C40 O28 Ti11 159(3)
C42 C40 O28 Ti11 49(4)
C44 C43 O29 Ti9 -126.2(13)
C44 C43 O29 Ti11 69.1(17)
C45 C43 O29 Ti9 106.1(15)
C45 C43 O29 Ti11 -58.6(17)
C46 O30 Ti9 Co1 3(2)
C46 O30 Ti9 O2 -161(2)
C46 O30 Ti9 O24 -37(2)
C46 O30 Ti9 O25 50(2)
C46 O30 Ti9 O29 -128(2)
C46 O30 Ti9 O31 141(2)
C46 O30 Ti9 Ti10 144(2)
C46 O30 Ti9 Ti11 -129(2)
C47 C46 O30 Ti9 -163(2)
C48 C46 O30 Ti9 67(3)
C50 C49 O31 Ti9 -56.0(19)
C50 C49 O31 Ti10 109.3(13)
C51 C49 O31 Ti9 66.1(16)
C51 C49 O31 Ti10 -128.6(11)
Co1 O9 Ti1 O1 32.1(7)
Co1 O9 Ti1 O3 -147.3(7)
Co1 O9 Ti1 O4 -45.2(7)
Co1 O9 Ti1 O8 74.9(19)
Co1 O9 Ti1 O14 117.7(7)
Co1 O9 Ti1 Ti2 -6.0(6)
Co1 O9 Ti1 Ti3 43.8(9)
Co1 O9 Ti1 Ti8 114.4(9)
Co1 O10 Ti2 O1 -32.1(7)
Co1 O10 Ti2 O4 44.2(8)
Co1 O10 Ti2 O5 140.8(7)
Co1 O10 Ti2 O6 -69.4(18)
Co1 O10 Ti2 O11 -120.4(8)
Co1 O10 Ti2 Ti1 5.6(7)
Co1 O10 Ti2 Ti3 -43.5(9)
Co1 O10 Ti2 Ti4 -118.8(9)
Co1 O24 Ti8 O9 -4.6(4)
Co1 O24 Ti8 O14 61.4(8)
Co1 O24 Ti8 O19 -112.1(5)
Co1 O24 Ti8 O23 138.7(4)
Co1 O24 Ti8 Ti1 20.6(5)
Co1 O24 Ti8 Ti7 105.3(3)
Co1 O25 Ti4 O10 5.3(4)
Co1 O25 Ti4 O11 -60.5(8)
Co1 O25 Ti4 O15 114.2(5)
Co1 O25 Ti4 O20 -135.1(4)
Co1 O25 Ti4 Ti2 -17.8(5)
Co1 O25 Ti4 Ti5 -104.3(3)
Co1 O25 Ti9 O2 90.6(4)
Co1 O25 Ti9 O24 2.8(5)
Co1 O25 Ti9 O29 75(2)
Co1 O25 Ti9 O30 -96.1(5)
Co1 O25 Ti9 O31 166.5(4)
Co1 O25 Ti9 Ti10 127.7(4)
Co1 O25 Ti9 Ti11 82.6(4)
Ti1 O14 Ti7 O13 -19.5(9)
Ti1 O14 Ti7 O18 -133.6(9)
Ti1 O14 Ti7 O22 59.1(12)
Ti1 O14 Ti7 O23 121.5(9)
Ti1 O14 Ti7 Ti6 14.5(10)
Ti1 O14 Ti7 Ti8 113.3(9)
Ti1 O14 Ti7 Ti11 99.3(8)
Ti2 O11 Ti5 O12 19.2(10)
Ti2 O11 Ti5 O16 133.4(9)
Ti2 O11 Ti5 O20 -119.7(9)
Ti2 O11 Ti5 O21 -59.0(14)
Ti2 O11 Ti5 Ti4 -112.4(10)
Ti2 O11 Ti5 Ti6 -13.2(11)
Ti2 O11 Ti5 Ti10 -97.7(9)
Ti3 O12 Ti5 O11 -15.9(8)
Ti3 O12 Ti5 O16 -128.5(8)
Ti3 O12 Ti5 O20 66.1(10)
Ti3 O12 Ti5 O21 126.1(8)
Ti3 O12 Ti5 Ti4 19.3(9)
Ti3 O12 Ti5 Ti6 118.8(9)
Ti3 O12 Ti5 Ti10 102.3(7)
Ti4 O10 Ti2 O1 86.7(5)
Ti4 O10 Ti2 O4 163.0(5)
Ti4 O10 Ti2 O5 -100.4(5)
Ti4 O10 Ti2 O6 49.5(17)
Ti4 O10 Ti2 O11 -1.6(5)
Ti4 O10 Ti2 Ti1 124.4(4)
Ti4 O10 Ti2 Ti3 75.4(5)
Ti4 O11 Ti5 O12 131.7(4)
Ti4 O11 Ti5 O16 -114.1(5)
Ti4 O11 Ti5 O20 -7.3(4)
Ti4 O11 Ti5 O21 53.4(9)
Ti4 O11 Ti5 Ti6 99.2(4)
Ti4 O11 Ti5 Ti10 14.8(5)
Ti4 O25 Ti9 Co1 -105.0(10)
Ti4 O25 Ti9 O2 -14.4(9)
Ti4 O25 Ti9 O24 -102.2(9)
Ti4 O25 Ti9 O29 -30(3)
Ti4 O25 Ti9 O30 158.9(9)
Ti4 O25 Ti9 O31 61.4(9)
Ti4 O25 Ti9 Ti10 22.7(8)
Ti4 O25 Ti9 Ti11 -22.5(11)
Ti6 O12 Ti5 O11 -134.7(5)
Ti6 O12 Ti5 O16 112.7(5)
Ti6 O12 Ti5 O20 -52.7(7)
Ti6 O12 Ti5 O21 7.3(4)
Ti6 O12 Ti5 Ti4 -99.5(4)
Ti6 O12 Ti5 Ti10 -16.5(5)
Ti7 O22 Ti6 O12 54.6(8)
Ti7 O22 Ti6 O13 -7.5(4)
Ti7 O22 Ti6 O17 -111.2(5)
Ti7 O22 Ti6 O21 134.7(4)
Ti7 O22 Ti6 Ti3 15.9(5)
Ti7 O22 Ti6 Ti5 99.9(4)
Ti8 O9 Ti1 O1 -82.3(5)
Ti8 O9 Ti1 O3 98.3(5)
Ti8 O9 Ti1 O4 -159.6(5)
Ti8 O9 Ti1 O8 -39.5(19)
Ti8 O9 Ti1 O14 3.3(4)
Ti8 O9 Ti1 Ti2 -120.4(4)
Ti8 O9 Ti1 Ti3 -70.6(5)
Ti8 O14 Ti7 O13 -132.8(5)
Ti8 O14 Ti7 O18 113.2(6)
Ti8 O14 Ti7 O22 -54.1(9)
Ti8 O14 Ti7 O23 8.3(4)
Ti8 O14 Ti7 Ti6 -98.7(4)
Ti8 O14 Ti7 Ti11 -13.9(5)
Ti9 O24 Ti8 Co1 -121.1(11)
Ti9 O24 Ti8 O9 -125.7(10)
Ti9 O24 Ti8 O14 -59.7(13)
Ti9 O24 Ti8 O19 126.8(9)
Ti9 O24 Ti8 O23 17.6(10)
Ti9 O24 Ti8 Ti1 -100.5(9)
Ti9 O24 Ti8 Ti7 -15.9(11)
Ti9 O25 Ti4 Co1 106.7(10)
Ti9 O25 Ti4 O10 112.0(9)
Ti9 O25 Ti4 O11 46.2(13)
Ti9 O25 Ti4 O15 -139.1(9)
Ti9 O25 Ti4 O20 -28.4(9)
Ti9 O25 Ti4 Ti2 88.9(9)
Ti9 O25 Ti4 Ti5 2.5(11)
Ti11 O22 Ti6 O12 -61.4(11)
Ti11 O22 Ti6 O13 -123.5(8)
Ti11 O22 Ti6 O17 132.8(7)
Ti11 O22 Ti6 O21 18.7(8)
Ti11 O22 Ti6 Ti3 -100.0(7)
Ti11 O22 Ti6 Ti5 -16.1(9)
Ti11 O22 Ti6 Ti7 -116.0(9)
